data_1575429
loop_
_publ_author_name
'Feiler, Torvid'
'Emmerling, Franziska'
'Bhattacharya, Biswajit'

_publ_section_title
;
 Sustainable mechanochemical approach for the selective synthesis of
 multicomponent organic solids: real-time in situ insights
;
_journal_issue 37
_journal_name_full CrystEngComm
_journal_page_first 6184
_journal_page_last 6192
_journal_paper_doi 10.1039/D5CE00663E
_journal_volume 27
_journal_year 2025
_chemical_formula_moiety 'C15 H9 O2, C15 H10 O2, C10 H9 N2'
_chemical_formula_sum 'C40 H28 N2 O4'
_chemical_formula_weight 600.64
_space_group_crystal_system triclinic
_space_group_IT_number 2
_space_group_name_Hall '-P 1'
_space_group_name_H-M_alt 'P -1'
_atom_sites_solution_hydrogens geom
_atom_sites_solution_primary dual
_atom_sites_solution_secondary difmap
_audit_creation_date 2025-04-23
_audit_creation_method
;
Olex2 1.5
(compiled 2024.02.16 svn.r378c4104 for OlexSys, GUI svn.r6928)
;
_audit_update_record
;
2025-04-23 deposited with the CCDC.	2025-08-13 downloaded from the CCDC.
;
_cell_angle_alpha 106.325(4)
_cell_angle_beta 99.108(4)
_cell_angle_gamma 96.639(5)
_cell_formula_units_Z 2
_cell_length_a 6.8429(6)
_cell_length_b 12.8769(12)
_cell_length_c 17.6451(16)
_cell_measurement_reflns_used 400
_cell_measurement_temperature 150.0
_cell_measurement_theta_max 28.39
_cell_measurement_theta_min 2.36
_cell_volume 1452.1(2)
_computing_molecular_graphics 'Olex2 1.5 (Dolomanov et al., 2009)'
_computing_publication_material 'Olex2 1.5 (Dolomanov et al., 2009)'
_computing_structure_refinement 'SHELXL 97-2 (Sheldrick, 2015)'
_computing_structure_solution 'ShelXT (Sheldrick, 2015)'
_diffrn_ambient_temperature 150.0
_diffrn_measured_fraction_theta_full 0.995
_diffrn_measured_fraction_theta_max 0.995
_diffrn_measurement_device_type 'Bruker D8 Venture'
_diffrn_measurement_method '\w scans'
_diffrn_radiation_monochromator graphite
_diffrn_radiation_type MoK\a
_diffrn_radiation_wavelength 0.71073
_diffrn_reflns_av_R_equivalents 0.1588
_diffrn_reflns_av_unetI/netI 0.1163
_diffrn_reflns_limit_h_max 9
_diffrn_reflns_limit_h_min -9
_diffrn_reflns_limit_k_max 17
_diffrn_reflns_limit_k_min -17
_diffrn_reflns_limit_l_max 23
_diffrn_reflns_limit_l_min -23
_diffrn_reflns_number 36515
_diffrn_reflns_theta_full 28.39
_diffrn_reflns_theta_max 28.39
_diffrn_reflns_theta_min 2.36
_diffrn_source 'fine-focus sealed tube'
_exptl_absorpt_coefficient_mu 0.089
_exptl_absorpt_correction_T_max 0.976
_exptl_absorpt_correction_T_min 0.892
_exptl_absorpt_correction_type multi-scan
_exptl_absorpt_process_details
;
'XPREP' - A PROGRAM DATA PREPARATION & RECIPROCAL 
SPACE EXPLORATION,
Bruker Analytical X-ray Systems, 1997
;
_exptl_crystal_colour Yellow
_exptl_crystal_density_diffrn 1.374
_exptl_crystal_density_method 'not measured'
_exptl_crystal_description Neddle
_exptl_crystal_F_000 628
_exptl_crystal_size_max 0.42
_exptl_crystal_size_mid 0.21
_exptl_crystal_size_min 0.11
_refine_diff_density_max 0.323
_refine_diff_density_min -0.383
_refine_diff_density_rms 0.067
_refine_ls_extinction_method none
_refine_ls_goodness_of_fit_ref 1.029
_refine_ls_hydrogen_treatment mixed
_refine_ls_matrix_type full
_refine_ls_number_parameters 420
_refine_ls_number_reflns 7260
_refine_ls_number_restraints 0
_refine_ls_restrained_S_all 1.029
_refine_ls_R_factor_all 0.1666
_refine_ls_R_factor_gt 0.0868
_refine_ls_shift/su_max 0.000
_refine_ls_shift/su_mean 0.000
_refine_ls_structure_factor_coef Fsqd
_refine_ls_weighting_details 'calc w=1/[\s^2^(Fo^2^)+(0.0640P)^2^+1.5030P] where P=(Fo^2^+2Fc^2^)/3'
_refine_ls_weighting_scheme calc
_refine_ls_wR_factor_gt 0.1593
_refine_ls_wR_factor_ref 0.1858
_reflns_number_gt 4172
_reflns_number_total 7260
_reflns_threshold_expression >2sigma(I)
_cod_data_source_file d5ce00663e2.cif
_cod_data_source_block bb23
_cod_depositor_comments 'Adding full bibliography for 1575429--1575430.cif.'
_cod_database_code 1575429
_olex2_refinement_description
;
1. Fixed Uiso
 At 1.2 times of:
  All C(H) groups
 At 1.5 times of:
  All O(H) groups
2.a Aromatic/amide H refined with riding coordinates:
 C4(H4), C5(H5), C6(H6), C7(H7), C9(H9), C11(H11), C12(H12), C13(H13),
 C14(H14), C19(H19), C20(H20), C21(H21), C22(H22), C24(H24), C26(H26), C27(H27),
  C28(H28), C29(H29), C31(H31), C32(H32), C34(H34), C35(H35), C37(H37),
 C38(H38), C39(H39), C40(H40)
2.b Idealised tetrahedral OH refined as rotating group:
 O3(H3)
;
_olex2_submission_special_instructions 'No special instructions were received'

loop_
_space_group_symop_id
_space_group_symop_operation_xyz
1 'x, y, z'
2 '-x, -y, -z'

loop_
_atom_site_label
_atom_site_type_symbol
_atom_site_fract_x
_atom_site_fract_y
_atom_site_fract_z
_atom_site_U_iso_or_equiv
_atom_site_adp_type
_atom_site_occupancy
_atom_site_calc_flag
_atom_site_disorder_assembly
_atom_site_disorder_group
_atom_site_refinement_flags_posn
O1 O 0.5630(3) 0.24662(17) 0.38159(11) 0.0230(5) Uani 1 d . . .
O2 O 0.4865(4) 0.06596(18) 0.34660(13) 0.0301(6) Uani 1 d . . .
O3 O 0.6196(3) 0.43086(18) 0.35844(15) 0.0308(6) Uani 1 d . . .
H3 H 0.6170 0.3687 0.3651 0.046 Uiso 1 calc . . GR
O4 O 0.9448(3) 0.4241(2) 0.36093(15) 0.0367(6) Uani 1 d . . .
C1 C 0.5232(4) 0.1509(2) 0.32967(16) 0.0162(6) Uani 1 d . . .
C2 C 0.5288(4) 0.1476(2) 0.24353(16) 0.0165(6) Uani 1 d . . .
C3 C 0.3939(4) 0.1979(2) 0.20235(16) 0.0174(6) Uani 1 d . . .
C4 C 0.2474(4) 0.2541(3) 0.23701(18) 0.0224(7) Uani 1 d . . .
H4 H 0.2400 0.2605 0.2914 0.027 Uiso 1 calc . . R
C5 C 0.1180(5) 0.2988(3) 0.19444(19) 0.0308(8) Uani 1 d . . .
H5 H 0.0208 0.3352 0.2192 0.037 Uiso 1 calc . . R
C6 C 0.1252(5) 0.2921(3) 0.1134(2) 0.0328(8) Uani 1 d . . .
H6 H 0.0329 0.3235 0.0842 0.039 Uiso 1 calc . . R
C7 C 0.2641(5) 0.2408(3) 0.07782(19) 0.0281(8) Uani 1 d . . .
H7 H 0.2693 0.2373 0.0237 0.034 Uiso 1 calc . . R
C8 C 0.4028(4) 0.1919(2) 0.12022(17) 0.0207(7) Uani 1 d . . .
C9 C 0.5460(5) 0.1392(3) 0.08436(17) 0.0242(7) Uani 1 d . . .
H9 H 0.5530 0.1370 0.0306 0.029 Uiso 1 calc . . R
C10 C 0.6789(4) 0.0898(3) 0.12452(17) 0.0214(7) Uani 1 d . . .
C11 C 0.8250(5) 0.0353(3) 0.08727(19) 0.0275(7) Uani 1 d . . .
H11 H 0.8294 0.0307 0.0329 0.033 Uiso 1 calc . . R
C12 C 0.9578(5) -0.0102(3) 0.1280(2) 0.0341(8) Uani 1 d . . .
H12 H 1.0535 -0.0465 0.1021 0.041 Uiso 1 calc . . R
C13 C 0.9533(5) -0.0035(3) 0.2086(2) 0.0282(8) Uani 1 d . . .
H13 H 1.0482 -0.0344 0.2371 0.034 Uiso 1 calc . . R
C14 C 0.8162(4) 0.0464(2) 0.24638(18) 0.0215(7) Uani 1 d . . .
H14 H 0.8165 0.0497 0.3009 0.026 Uiso 1 calc . . R
C15 C 0.6714(4) 0.0941(2) 0.20599(17) 0.0175(6) Uani 1 d . . .
C16 C 0.8007(4) 0.4688(2) 0.35382(16) 0.0184(6) Uani 1 d . . .
C17 C 0.8090(4) 0.5774(2) 0.33829(16) 0.0154(6) Uani 1 d . . .
C18 C 0.7692(4) 0.5807(2) 0.25854(16) 0.0161(6) Uani 1 d . . .
C19 C 0.7190(4) 0.4840(3) 0.19078(17) 0.0206(7) Uani 1 d . . .
H19 H 0.7101 0.4140 0.1990 0.025 Uiso 1 calc . . R
C20 C 0.6838(4) 0.4909(3) 0.11446(17) 0.0235(7) Uani 1 d . . .
H20 H 0.6497 0.4258 0.0698 0.028 Uiso 1 calc . . R
C21 C 0.6977(4) 0.5945(3) 0.10126(18) 0.0241(7) Uani 1 d . . .
H21 H 0.6751 0.5982 0.0476 0.029 Uiso 1 calc . . R
C22 C 0.7427(4) 0.6885(3) 0.16362(17) 0.0200(7) Uani 1 d . . .
H22 H 0.7514 0.7571 0.1531 0.024 Uiso 1 calc . . R
C23 C 0.7772(4) 0.6860(2) 0.24507(17) 0.0166(6) Uani 1 d . . .
C24 C 0.8074(4) 0.7798(2) 0.31042(17) 0.0183(6) Uani 1 d . . .
H24 H 0.8072 0.8489 0.3010 0.022 Uiso 1 calc . . R
C25 C 0.8381(4) 0.7764(2) 0.38978(17) 0.0160(6) Uani 1 d . . .
C26 C 0.8580(4) 0.8714(3) 0.45707(18) 0.0212(7) Uani 1 d . . .
H26 H 0.8498 0.9405 0.4485 0.025 Uiso 1 calc . . R
C27 C 0.8886(4) 0.8650(3) 0.53313(18) 0.0247(7) Uani 1 d . . .
H27 H 0.8974 0.9293 0.5771 0.030 Uiso 1 calc . . R
C28 C 0.9078(4) 0.7642(3) 0.54810(18) 0.0233(7) Uani 1 d . . .
H28 H 0.9361 0.7617 0.6020 0.028 Uiso 1 calc . . R
C29 C 0.8859(4) 0.6710(3) 0.48570(17) 0.0193(6) Uani 1 d . . .
H29 H 0.8973 0.6034 0.4964 0.023 Uiso 1 calc . . R
C30 C 0.8460(4) 0.6726(2) 0.40404(16) 0.0155(6) Uani 1 d . . .
N1 N 0.6252(3) 0.2593(2) 0.53214(15) 0.0187(5) Uani 1 d . . .
H1 H 0.597(6) 0.247(4) 0.474(3) 0.072(14) Uiso 1 d . . .
N2 N 0.7369(4) 0.2813(3) 0.93981(16) 0.0375(8) Uani 1 d . . .
C31 C 0.6469(4) 0.3563(3) 0.58814(18) 0.0220(7) Uani 1 d . . .
H31 H 0.6405 0.4206 0.5723 0.026 Uiso 1 calc . . R
C32 C 0.6784(4) 0.3643(3) 0.66858(17) 0.0198(6) Uani 1 d . . .
H32 H 0.6953 0.4340 0.7081 0.024 Uiso 1 calc . . R
C33 C 0.6854(4) 0.2699(2) 0.69187(16) 0.0159(6) Uani 1 d . . .
C34 C 0.6654(4) 0.1704(2) 0.63148(16) 0.0167(6) Uani 1 d . . .
H34 H 0.6733 0.1046 0.6453 0.020 Uiso 1 calc . . R
C35 C 0.6342(4) 0.1674(3) 0.55189(17) 0.0188(6) Uani 1 d . . .
H35 H 0.6190 0.0993 0.5108 0.023 Uiso 1 calc . . R
C36 C 0.7082(4) 0.2738(3) 0.77784(16) 0.0188(7) Uani 1 d . . .
C37 C 0.6485(5) 0.1808(3) 0.79914(18) 0.0235(7) Uani 1 d . . .
H37 H 0.5973 0.1123 0.7589 0.028 Uiso 1 calc . . R
C38 C 0.6649(5) 0.1897(3) 0.87975(19) 0.0327(9) Uani 1 d . . .
H38 H 0.6215 0.1255 0.8931 0.039 Uiso 1 calc . . R
C39 C 0.7964(5) 0.3697(4) 0.9187(2) 0.0375(9) Uani 1 d . . .
H39 H 0.8498 0.4365 0.9604 0.045 Uiso 1 calc . . R
C40 C 0.7855(4) 0.3704(3) 0.83946(18) 0.0292(8) Uani 1 d . . .
H40 H 0.8302 0.4358 0.8279 0.035 Uiso 1 calc . . R

loop_
_atom_site_aniso_label
_atom_site_aniso_U_11
_atom_site_aniso_U_22
_atom_site_aniso_U_33
_atom_site_aniso_U_23
_atom_site_aniso_U_13
_atom_site_aniso_U_12
O1 0.0456(13) 0.0125(12) 0.0095(10) 0.0026(9) 0.0057(9) 0.0001(10)
O2 0.0590(15) 0.0145(12) 0.0202(12) 0.0088(10) 0.0145(11) 0.0013(11)
O3 0.0333(12) 0.0151(13) 0.0495(15) 0.0184(12) 0.0094(11) 0.0026(10)
O4 0.0389(14) 0.0328(15) 0.0517(16) 0.0260(13) 0.0139(12) 0.0186(12)
C1 0.0236(15) 0.0144(16) 0.0134(14) 0.0072(13) 0.0061(12) 0.0036(12)
C2 0.0213(14) 0.0144(16) 0.0125(14) 0.0046(12) 0.0023(12) -0.0014(12)
C3 0.0216(14) 0.0152(16) 0.0135(14) 0.0041(12) 0.0031(12) -0.0031(12)
C4 0.0265(16) 0.0258(19) 0.0135(15) 0.0028(13) 0.0053(12) 0.0052(14)
C5 0.0279(17) 0.037(2) 0.0289(19) 0.0089(16) 0.0069(14) 0.0131(16)
C6 0.0393(19) 0.033(2) 0.0285(19) 0.0149(16) -0.0002(15) 0.0113(17)
C7 0.0404(19) 0.028(2) 0.0169(16) 0.0104(15) 0.0025(14) 0.0069(16)
C8 0.0294(16) 0.0173(17) 0.0136(15) 0.0033(13) 0.0042(13) 0.0005(13)
C9 0.0365(18) 0.030(2) 0.0082(14) 0.0084(14) 0.0058(13) 0.0043(15)
C10 0.0291(16) 0.0170(17) 0.0162(15) 0.0016(13) 0.0079(13) 0.0002(13)
C11 0.0354(18) 0.028(2) 0.0200(17) 0.0038(14) 0.0134(14) 0.0050(15)
C12 0.0379(19) 0.034(2) 0.036(2) 0.0103(17) 0.0194(16) 0.0142(17)
C13 0.0282(17) 0.027(2) 0.0337(19) 0.0136(16) 0.0062(14) 0.0109(15)
C14 0.0264(16) 0.0197(17) 0.0178(16) 0.0060(13) 0.0039(13) 0.0014(13)
C15 0.0246(15) 0.0126(16) 0.0148(15) 0.0046(12) 0.0034(12) 0.0002(12)
C16 0.0263(16) 0.0185(17) 0.0113(14) 0.0047(12) 0.0047(12) 0.0059(13)
C17 0.0162(13) 0.0153(16) 0.0169(15) 0.0069(12) 0.0050(11) 0.0047(12)
C18 0.0150(13) 0.0190(17) 0.0141(14) 0.0038(12) 0.0029(11) 0.0044(12)
C19 0.0224(15) 0.0201(17) 0.0176(16) 0.0022(13) 0.0050(12) 0.0053(13)
C20 0.0228(15) 0.032(2) 0.0134(15) 0.0008(14) 0.0047(12) 0.0077(14)
C21 0.0220(15) 0.039(2) 0.0148(15) 0.0107(15) 0.0053(13) 0.0091(14)
C22 0.0168(14) 0.0288(19) 0.0201(16) 0.0131(14) 0.0073(12) 0.0076(13)
C23 0.0115(13) 0.0223(17) 0.0173(15) 0.0086(13) 0.0035(11) 0.0010(12)
C24 0.0185(14) 0.0165(16) 0.0225(16) 0.0096(13) 0.0052(12) 0.0028(12)
C25 0.0140(13) 0.0153(16) 0.0183(15) 0.0052(13) 0.0043(11) -0.0007(12)
C26 0.0210(15) 0.0156(17) 0.0238(17) 0.0032(13) 0.0039(13) -0.0022(12)
C27 0.0228(16) 0.0234(19) 0.0199(16) -0.0043(14) 0.0055(13) -0.0022(13)
C28 0.0252(16) 0.0283(19) 0.0129(15) 0.0023(14) 0.0050(12) -0.0015(14)
C29 0.0199(14) 0.0243(18) 0.0160(15) 0.0093(13) 0.0045(12) 0.0036(13)
C30 0.0142(13) 0.0180(16) 0.0153(15) 0.0059(13) 0.0047(11) 0.0021(12)
N1 0.0215(13) 0.0227(15) 0.0126(13) 0.0065(11) 0.0059(10) 0.0008(11)
N2 0.0345(16) 0.066(2) 0.0158(15) 0.0132(16) 0.0055(12) 0.0196(16)
C31 0.0242(15) 0.0197(18) 0.0263(17) 0.0122(14) 0.0074(13) 0.0039(13)
C32 0.0184(14) 0.0171(17) 0.0181(16) -0.0023(13) 0.0043(12) -0.0019(12)
C33 0.0090(12) 0.0227(17) 0.0150(14) 0.0048(13) 0.0026(11) 0.0007(12)
C34 0.0171(14) 0.0199(17) 0.0128(14) 0.0047(12) 0.0027(11) 0.0026(12)
C35 0.0204(14) 0.0199(17) 0.0147(15) 0.0018(13) 0.0075(12) 0.0017(13)
C36 0.0130(13) 0.0317(19) 0.0121(14) 0.0034(13) 0.0052(11) 0.0100(13)
C37 0.0313(17) 0.0305(19) 0.0160(15) 0.0104(14) 0.0106(13) 0.0184(15)
C38 0.042(2) 0.049(2) 0.0180(17) 0.0163(17) 0.0122(15) 0.0277(18)
C39 0.0188(16) 0.062(3) 0.0170(17) -0.0080(17) 0.0028(13) -0.0007(17)
C40 0.0197(15) 0.045(2) 0.0157(16) -0.0009(15) 0.0064(13) -0.0018(15)

loop_
_atom_type_symbol
_atom_type_description
_atom_type_scat_dispersion_real
_atom_type_scat_dispersion_imag
_atom_type_scat_source
C C 0.0033 0.0016 'International Tables Vol C Tables 4.2.6.8 and 6.1.1.4'
H H 0.0000 0.0000 'International Tables Vol C Tables 4.2.6.8 and 6.1.1.4'
N N 0.0061 0.0033 'International Tables Vol C Tables 4.2.6.8 and 6.1.1.4'
O O 0.0106 0.0060 'International Tables Vol C Tables 4.2.6.8 and 6.1.1.4'

loop_
_geom_angle_atom_site_label_1
_geom_angle_atom_site_label_2
_geom_angle_atom_site_label_3
_geom_angle
_geom_angle_site_symmetry_1
_geom_angle_site_symmetry_3
_geom_angle_publ_flag
C16 O3 H3 109.5 . . ?
O1 C1 C2 115.7(2) . . ?
O2 C1 O1 123.8(3) . . ?
O2 C1 C2 120.5(3) . . ?
C3 C2 C1 120.5(2) . . ?
C15 C2 C1 118.6(2) . . ?
C15 C2 C3 120.9(2) . . ?
C2 C3 C4 123.7(2) . . ?
C2 C3 C8 118.7(2) . . ?
C4 C3 C8 117.5(3) . . ?
C3 C4 H4 119.2 . . ?
C5 C4 C3 121.6(3) . . ?
C5 C4 H4 119.2 . . ?
C4 C5 H5 119.5 . . ?
C4 C5 C6 121.0(3) . . ?
C6 C5 H5 119.5 . . ?
C5 C6 H6 120.1 . . ?
C7 C6 C5 119.8(3) . . ?
C7 C6 H6 120.1 . . ?
C6 C7 H7 119.4 . . ?
C6 C7 C8 121.1(3) . . ?
C8 C7 H7 119.4 . . ?
C7 C8 C3 119.0(3) . . ?
C9 C8 C3 119.4(3) . . ?
C9 C8 C7 121.6(3) . . ?
C8 C9 H9 119.0 . . ?
C10 C9 C8 122.1(3) . . ?
C10 C9 H9 119.0 . . ?
C9 C10 C11 121.9(3) . . ?
C9 C10 C15 119.4(3) . . ?
C11 C10 C15 118.8(3) . . ?
C10 C11 H11 119.4 . . ?
C12 C11 C10 121.2(3) . . ?
C12 C11 H11 119.4 . . ?
C11 C12 H12 120.1 . . ?
C11 C12 C13 119.8(3) . . ?
C13 C12 H12 120.1 . . ?
C12 C13 H13 119.4 . . ?
C14 C13 C12 121.1(3) . . ?
C14 C13 H13 119.4 . . ?
C13 C14 H14 119.4 . . ?
C13 C14 C15 121.3(3) . . ?
C15 C14 H14 119.4 . . ?
C2 C15 C10 119.5(3) . . ?
C2 C15 C14 122.8(3) . . ?
C14 C15 C10 117.7(3) . . ?
O3 C16 C17 111.0(2) . . ?
O4 C16 O3 125.7(3) . . ?
O4 C16 C17 123.4(3) . . ?
C18 C17 C16 119.4(3) . . ?
C30 C17 C16 118.7(2) . . ?
C30 C17 C18 121.8(3) . . ?
C17 C18 C19 122.6(3) . . ?
C17 C18 C23 118.5(3) . . ?
C19 C18 C23 118.9(2) . . ?
C18 C19 H19 119.6 . . ?
C20 C19 C18 120.7(3) . . ?
C20 C19 H19 119.6 . . ?
C19 C20 H20 119.9 . . ?
C19 C20 C21 120.2(3) . . ?
C21 C20 H20 119.9 . . ?
C20 C21 H21 119.4 . . ?
C22 C21 C20 121.1(3) . . ?
C22 C21 H21 119.4 . . ?
C21 C22 H22 119.5 . . ?
C21 C22 C23 120.9(3) . . ?
C23 C22 H22 119.5 . . ?
C22 C23 C18 117.9(3) . . ?
C24 C23 C18 119.3(2) . . ?
C24 C23 C22 122.7(3) . . ?
C23 C24 H24 118.9 . . ?
C23 C24 C25 122.2(3) . . ?
C25 C24 H24 118.9 . . ?
C24 C25 C26 122.7(3) . . ?
C24 C25 C30 118.8(3) . . ?
C26 C25 C30 118.5(3) . . ?
C25 C26 H26 119.5 . . ?
C27 C26 C25 121.0(3) . . ?
C27 C26 H26 119.5 . . ?
C26 C27 H27 119.6 . . ?
C26 C27 C28 120.9(3) . . ?
C28 C27 H27 119.6 . . ?
C27 C28 H28 119.9 . . ?
C29 C28 C27 120.1(3) . . ?
C29 C28 H28 119.9 . . ?
C28 C29 H29 119.4 . . ?
C28 C29 C30 121.1(3) . . ?
C30 C29 H29 119.4 . . ?
C17 C30 C25 119.1(2) . . ?
C17 C30 C29 122.7(3) . . ?
C29 C30 C25 118.2(3) . . ?
C31 N1 H1 125(3) . . ?
C35 N1 H1 113(3) . . ?
C35 N1 C31 121.4(3) . . ?
C38 N2 C39 116.0(3) . . ?
N1 C31 H31 119.6 . . ?
N1 C31 C32 120.8(3) . . ?
C32 C31 H31 119.6 . . ?
C31 C32 H32 120.2 . . ?
C31 C32 C33 119.6(3) . . ?
C33 C32 H32 120.2 . . ?
C32 C33 C34 117.7(3) . . ?
C32 C33 C36 121.6(3) . . ?
C34 C33 C36 120.7(3) . . ?
C33 C34 H34 120.0 . . ?
C35 C34 C33 120.0(3) . . ?
C35 C34 H34 120.0 . . ?
N1 C35 C34 120.4(3) . . ?
N1 C35 H35 119.8 . . ?
C34 C35 H35 119.8 . . ?
C37 C36 C33 121.0(3) . . ?
C40 C36 C33 121.4(3) . . ?
C40 C36 C37 117.6(3) . . ?
C36 C37 H37 120.6 . . ?
C38 C37 C36 118.8(3) . . ?
C38 C37 H37 120.6 . . ?
N2 C38 C37 124.7(3) . . ?
N2 C38 H38 117.7 . . ?
C37 C38 H38 117.7 . . ?
N2 C39 H39 117.9 . . ?
N2 C39 C40 124.2(3) . . ?
C40 C39 H39 117.9 . . ?
C36 C40 C39 118.7(3) . . ?
C36 C40 H40 120.7 . . ?
C39 C40 H40 120.7 . . ?

loop_
_geom_bond_atom_site_label_1
_geom_bond_atom_site_label_2
_geom_bond_distance
_geom_bond_site_symmetry_2
_geom_bond_publ_flag
O1 C1 1.281(3) . ?
O2 C1 1.222(3) . ?
O3 H3 0.8400 . ?
O3 C16 1.302(3) . ?
O4 C16 1.205(3) . ?
C1 C2 1.515(4) . ?
C2 C3 1.411(4) . ?
C2 C15 1.404(4) . ?
C3 C4 1.420(4) . ?
C3 C8 1.441(4) . ?
C4 H4 0.9500 . ?
C4 C5 1.353(4) . ?
C5 H5 0.9500 . ?
C5 C6 1.417(4) . ?
C6 H6 0.9500 . ?
C6 C7 1.355(4) . ?
C7 H7 0.9500 . ?
C7 C8 1.426(4) . ?
C8 C9 1.389(4) . ?
C9 H9 0.9500 . ?
C9 C10 1.385(4) . ?
C10 C11 1.427(4) . ?
C10 C15 1.432(4) . ?
C11 H11 0.9500 . ?
C11 C12 1.355(5) . ?
C12 H12 0.9500 . ?
C12 C13 1.406(4) . ?
C13 H13 0.9500 . ?
C13 C14 1.355(4) . ?
C14 H14 0.9500 . ?
C14 C15 1.424(4) . ?
C16 C17 1.495(4) . ?
C17 C18 1.404(4) . ?
C17 C30 1.396(4) . ?
C18 C19 1.426(4) . ?
C18 C23 1.437(4) . ?
C19 H19 0.9500 . ?
C19 C20 1.360(4) . ?
C20 H20 0.9500 . ?
C20 C21 1.413(4) . ?
C21 H21 0.9500 . ?
C21 C22 1.352(4) . ?
C22 H22 0.9500 . ?
C22 C23 1.429(4) . ?
C23 C24 1.384(4) . ?
C24 H24 0.9500 . ?
C24 C25 1.397(4) . ?
C25 C26 1.421(4) . ?
C25 C30 1.432(4) . ?
C26 H26 0.9500 . ?
C26 C27 1.352(4) . ?
C27 H27 0.9500 . ?
C27 C28 1.412(4) . ?
C28 H28 0.9500 . ?
C28 C29 1.356(4) . ?
C29 H29 0.9500 . ?
C29 C30 1.430(4) . ?
N1 H1 0.97(4) . ?
N1 C31 1.332(4) . ?
N1 C35 1.330(4) . ?
N2 C38 1.325(5) . ?
N2 C39 1.335(5) . ?
C31 H31 0.9500 . ?
C31 C32 1.374(4) . ?
C32 H32 0.9500 . ?
C32 C33 1.392(4) . ?
C33 C34 1.394(4) . ?
C33 C36 1.486(4) . ?
C34 H34 0.9500 . ?
C34 C35 1.376(4) . ?
C35 H35 0.9500 . ?
C36 C37 1.390(4) . ?
C36 C40 1.383(4) . ?
C37 H37 0.9500 . ?
C37 C38 1.380(4) . ?
C38 H38 0.9500 . ?
C39 H39 0.9500 . ?
C39 C40 1.390(4) . ?
C40 H40 0.9500 . ?
